data_7002769
loop_
_publ_author_name
'Liu, Xun-Gao'
'Huang, Jian'
'Bao, Song-Song'
'Li, Yi-Zhi'
'Zheng, Li-Min'

_publ_section_title
;
 Homochiral zinc phosphonates with layered and open framework
 structures using polycarboxylate as second linkers
;
_journal_issue 44
_journal_name_full 'Dalton Transactions'
_journal_page_first 9837
_journal_page_last 9842
_journal_paper_doi 10.1039/b914583d
_journal_year 2009
_chemical_absolute_configuration unk
_chemical_formula_moiety 'C52 H60 N4 O20 P4 Zn4, 2(H2 O)'
_chemical_formula_sum 'C52 H64 N4 O22 P4 Zn4'
_chemical_formula_weight 1482.43
_chemical_name_systematic
;
?
;
_space_group_IT_number 18
_symmetry_cell_setting orthorhombic
_symmetry_space_group_name_Hall 'P 2 2ab'
_symmetry_space_group_name_H-M 'P 21 21 2'
_atom_sites_solution_hydrogens geom
_atom_sites_solution_primary direct
_atom_sites_solution_secondary difmap
_audit_creation_method SHELXL-97
_cell_angle_alpha 90.00
_cell_angle_beta 90.00
_cell_angle_gamma 90.00
_cell_formula_units_Z 4
_cell_length_a 22.773(3)
_cell_length_b 27.901(4)
_cell_length_c 9.9919(15)
_cell_measurement_reflns_used 4111
_cell_measurement_temperature 291(2)
_cell_measurement_theta_max 23.13
_cell_measurement_theta_min 2.34
_cell_volume 6348.7(16)
_computing_cell_refinement SMART
_computing_data_collection 'SMART (Bruker, 2000)'
_computing_data_reduction 'SAINT (Bruker, 2000)'
_computing_molecular_graphics SHELXTL
_computing_publication_material SHELXTL
_computing_structure_refinement SHELXTL
_computing_structure_solution 'SHELXTL (Bruker, 2000)'
_diffrn_ambient_temperature 291(2)
_diffrn_measured_fraction_theta_full 0.999
_diffrn_measured_fraction_theta_max 0.999
_diffrn_measurement_device_type 'Bruker Smart Apex CCD '
_diffrn_measurement_method 'phi and omega scans'
_diffrn_radiation_monochromator graphite
_diffrn_radiation_source 'sealed tube'
_diffrn_radiation_type MoK\a
_diffrn_radiation_wavelength 0.71073
_diffrn_reflns_av_R_equivalents 0.0334
_diffrn_reflns_av_sigmaI/netI 0.0469
_diffrn_reflns_limit_h_max 25
_diffrn_reflns_limit_h_min -28
_diffrn_reflns_limit_k_max 29
_diffrn_reflns_limit_k_min -34
_diffrn_reflns_limit_l_max 12
_diffrn_reflns_limit_l_min -12
_diffrn_reflns_number 34419
_diffrn_reflns_theta_full 26.00
_diffrn_reflns_theta_max 26.00
_diffrn_reflns_theta_min 1.71
_exptl_absorpt_coefficient_mu 1.670
_exptl_absorpt_correction_T_max 0.72
_exptl_absorpt_correction_T_min 0.65
_exptl_absorpt_correction_type multi-scan
_exptl_absorpt_process_details 'SADABS; Bruker, 2000'
_exptl_crystal_density_diffrn 1.551
_exptl_crystal_density_method 'not measured'
_exptl_crystal_F_000 3040
_exptl_crystal_size_max 0.26
_exptl_crystal_size_mid 0.22
_exptl_crystal_size_min 0.20
_refine_diff_density_max 0.317
_refine_diff_density_min -0.541
_refine_diff_density_rms 0.065
_refine_ls_abs_structure_details 'Flack H D (1983), Acta Cryst. A39, 876-881'
_refine_ls_abs_structure_Flack 0.027(8)
_refine_ls_extinction_method none
_refine_ls_goodness_of_fit_ref 1.087
_refine_ls_hydrogen_treatment constr
_refine_ls_matrix_type fullcycle
_refine_ls_number_parameters 788
_refine_ls_number_reflns 12451
_refine_ls_number_restraints 0
_refine_ls_restrained_S_all 1.087
_refine_ls_R_factor_all 0.0532
_refine_ls_R_factor_gt 0.0413
_refine_ls_shift/su_max 0.000
_refine_ls_shift/su_mean 0.000
_refine_ls_structure_factor_coef Fsqd
_refine_ls_weighting_details 'calc w=1/[\s^2^(Fo^2^)+(0.0477P)^2^] where P=(Fo^2^+2Fc^2^)/3'
_refine_ls_weighting_scheme calc
_refine_ls_wR_factor_gt 0.0877
_refine_ls_wR_factor_ref 0.0900
_reflns_number_gt 10454
_reflns_number_total 12451
_reflns_threshold_expression >2sigma(I)
_cod_data_source_file b914583d.txt
_cod_data_source_block Zn
_cod_depositor_comments
;
The following automatic conversions were performed:
'_symmetry_cell_setting' value 'Orthorhombic' changed to 'orthorhombic'
according to '/home/saulius/struct/CIF-dictionaries/cif_core.dic'
dictionary named 'cif_core.dic' version 2.4.1 from 2010-06-29.

Automatic conversion script
Id: cif_fix_enum 1527 2010-12-29 10:47:43Z saulius 
;
_cod_original_sg_symbol_H-M 'P2(1)2(1)2 '
_cod_database_code 7002769

loop_
_symmetry_equiv_pos_as_xyz
'x, y, z'
'-x, -y, z'
'x+1/2, -y+1/2, -z'
'-x+1/2, y+1/2, -z'

loop_
_atom_site_label
_atom_site_type_symbol
_atom_site_fract_x
_atom_site_fract_y
_atom_site_fract_z
_atom_site_U_iso_or_equiv
_atom_site_adp_type
_atom_site_occupancy
_atom_site_symmetry_multiplicity
_atom_site_calc_flag
_atom_site_refinement_flags
_atom_site_disorder_assembly
_atom_site_disorder_group
C1 C 0.41639(17) 0.41721(15) -0.0247(4) 0.0360(9) Uani 1 1 d . . .
H1A H 0.4544 0.4328 -0.0206 0.043 Uiso 1 1 calc R . .
H1B H 0.4199 0.3863 0.0188 0.043 Uiso 1 1 calc R . .
C2 C 0.44275(19) 0.38151(14) -0.2508(4) 0.0366(9) Uani 1 1 d . . .
H2A H 0.4247 0.3781 -0.3394 0.044 Uiso 1 1 calc R . .
C3 C 0.49753(18) 0.40950(15) -0.2670(4) 0.0424(10) Uani 1 1 d . . .
H3A H 0.5243 0.3922 -0.3234 0.064 Uiso 1 1 calc R . .
H3B H 0.5152 0.4145 -0.1809 0.064 Uiso 1 1 calc R . .
H3C H 0.4886 0.4399 -0.3070 0.064 Uiso 1 1 calc R . .
C4 C 0.45051(18) 0.33283(15) -0.1944(4) 0.0362(9) Uani 1 1 d . . .
C5 C 0.50325(18) 0.31741(15) -0.1395(5) 0.0445(11) Uani 1 1 d . . .
H5A H 0.5345 0.3387 -0.1315 0.053 Uiso 1 1 calc R . .
C6 C 0.50962(19) 0.27067(16) -0.0967(5) 0.0432(10) Uani 1 1 d . . .
H6A H 0.5455 0.2605 -0.0623 0.052 Uiso 1 1 calc R . .
C7 C 0.4632(2) 0.23887(17) -0.1044(5) 0.0466(11) Uani 1 1 d . . .
H7A H 0.4673 0.2076 -0.0733 0.056 Uiso 1 1 calc R . .
C8 C 0.4098(2) 0.25412(17) -0.1596(5) 0.0481(11) Uani 1 1 d . . .
H8A H 0.3785 0.2329 -0.1670 0.058 Uiso 1 1 calc R . .
C9 C 0.4039(2) 0.30067(17) -0.2030(5) 0.0468(11) Uani 1 1 d . . .
H9A H 0.3683 0.3108 -0.2384 0.056 Uiso 1 1 calc R . .
C10 C 0.41620(16) 0.53969(13) 0.4824(4) 0.0294(8) Uani 1 1 d . . .
H10A H 0.4178 0.5696 0.5316 0.035 Uiso 1 1 calc R . .
H10B H 0.4547 0.5249 0.4883 0.035 Uiso 1 1 calc R . .
C11 C 0.44950(16) 0.58326(15) 0.2798(4) 0.0331(9) Uani 1 1 d . . .
H11A H 0.4873 0.5665 0.2808 0.040 Uiso 1 1 calc R . .
C12 C 0.43243(16) 0.59320(14) 0.1322(4) 0.0332(8) Uani 1 1 d . . .
H12A H 0.4607 0.6144 0.0927 0.050 Uiso 1 1 calc R . .
H12B H 0.3943 0.6078 0.1292 0.050 Uiso 1 1 calc R . .
H12C H 0.4317 0.5636 0.0834 0.050 Uiso 1 1 calc R . .
C13 C 0.45631(17) 0.62918(14) 0.3538(4) 0.0344(9) Uani 1 1 d . . .
C14 C 0.51311(18) 0.64567(15) 0.3761(4) 0.0382(10) Uani 1 1 d . . .
H14A H 0.5451 0.6271 0.3503 0.046 Uiso 1 1 calc R . .
C15 C 0.5222(2) 0.69013(16) 0.4374(4) 0.0429(10) Uani 1 1 d . . .
H15A H 0.5602 0.7014 0.4502 0.051 Uiso 1 1 calc R . .
C16 C 0.47466(19) 0.71742(17) 0.4792(5) 0.0461(10) Uani 1 1 d . . .
H16A H 0.4808 0.7466 0.5218 0.055 Uiso 1 1 calc R . .
C17 C 0.41778(19) 0.70089(15) 0.4571(4) 0.0409(10) Uani 1 1 d . . .
H17A H 0.3859 0.7194 0.4836 0.049 Uiso 1 1 calc R . .
C18 C 0.40847(18) 0.65683(15) 0.3956(4) 0.0380(9) Uani 1 1 d . . .
H18A H 0.3704 0.6457 0.3823 0.046 Uiso 1 1 calc R . .
C19 C 0.13744(19) 0.52214(15) 0.8904(4) 0.0368(9) Uani 1 1 d . . .
H19A H 0.1088 0.5345 0.8273 0.044 Uiso 1 1 calc R . .
H19B H 0.1175 0.5001 0.9501 0.044 Uiso 1 1 calc R . .
C20 C 0.12461(18) 0.58181(15) 1.0810(4) 0.0365(9) Uani 1 1 d . . .
H20A H 0.1227 0.5580 1.1529 0.044 Uiso 1 1 calc R . .
C21 C 0.15518(18) 0.62591(15) 1.1330(4) 0.0410(10) Uani 1 1 d . . .
H21A H 0.1316 0.6405 1.2015 0.062 Uiso 1 1 calc R . .
H21B H 0.1608 0.6482 1.0611 0.062 Uiso 1 1 calc R . .
H21C H 0.1926 0.6171 1.1696 0.062 Uiso 1 1 calc R . .
C22 C 0.06482(17) 0.59170(16) 1.0338(4) 0.0382(9) Uani 1 1 d . . .
C23 C 0.05348(18) 0.62361(14) 0.9309(4) 0.0367(9) Uani 1 1 d . . .
H23A H 0.0845 0.6373 0.8837 0.044 Uiso 1 1 calc R . .
C24 C -0.00417(19) 0.63532(16) 0.8976(4) 0.0438(10) Uani 1 1 d . . .
H24A H -0.0116 0.6569 0.8286 0.053 Uiso 1 1 calc R . .
C25 C -0.0506(2) 0.61478(18) 0.9674(5) 0.0513(12) Uani 1 1 d . . .
H25A H -0.0891 0.6225 0.9453 0.062 Uiso 1 1 calc R . .
C26 C -0.03906(19) 0.58267(17) 1.0705(4) 0.0459(11) Uani 1 1 d . . .
H26A H -0.0701 0.5689 1.1171 0.055 Uiso 1 1 calc R . .
C27 C 0.01808(19) 0.57102(17) 1.1047(4) 0.0446(11) Uani 1 1 d . . .
H27A H 0.0254 0.5496 1.1742 0.054 Uiso 1 1 calc R . .
C28 C 0.13935(16) 0.43715(13) 0.3669(4) 0.0305(8) Uani 1 1 d . . .
H28A H 0.1087 0.4588 0.3964 0.037 Uiso 1 1 calc R . .
H28B H 0.1228 0.4162 0.2993 0.037 Uiso 1 1 calc R . .
C29 C 0.12113(16) 0.36714(14) 0.5220(4) 0.0323(8) Uani 1 1 d . . .
H29A H 0.1237 0.3428 0.4516 0.039 Uiso 1 1 calc R . .
C30 C 0.14049(18) 0.34443(15) 0.6514(4) 0.0386(9) Uani 1 1 d . . .
H30A H 0.1151 0.3180 0.6723 0.058 Uiso 1 1 calc R . .
H30B H 0.1387 0.3677 0.7220 0.058 Uiso 1 1 calc R . .
H30C H 0.1801 0.3331 0.6423 0.058 Uiso 1 1 calc R . .
C31 C 0.05866(16) 0.38385(14) 0.5291(4) 0.0345(9) Uani 1 1 d . . .
C32 C 0.01663(17) 0.36155(16) 0.4497(4) 0.0410(10) Uani 1 1 d . . .
H32A H 0.0272 0.3360 0.3951 0.049 Uiso 1 1 calc R . .
C33 C -0.04109(19) 0.37736(16) 0.4518(5) 0.0453(11) Uani 1 1 d . . .
H33A H -0.0692 0.3623 0.3991 0.054 Uiso 1 1 calc R . .
C34 C -0.0568(2) 0.41577(17) 0.5329(5) 0.0484(11) Uani 1 1 d . . .
H34A H -0.0954 0.4266 0.5341 0.058 Uiso 1 1 calc R . .
C35 C -0.01481(18) 0.43793(17) 0.6121(5) 0.0429(10) Uani 1 1 d . . .
H35A H -0.0252 0.4637 0.6662 0.051 Uiso 1 1 calc R . .
C36 C 0.04283(19) 0.42169(16) 0.6105(5) 0.0436(11) Uani 1 1 d . . .
H36A H 0.0708 0.4363 0.6645 0.052 Uiso 1 1 calc R . .
C37 C 0.19173(18) 0.33037(14) 0.1216(4) 0.0377(9) Uani 1 1 d . . .
C38 C 0.18791(19) 0.27733(15) 0.1087(4) 0.0419(10) Uani 1 1 d . . .
C39 C 0.20686(18) 0.25366(14) -0.0063(4) 0.0372(9) Uani 1 1 d . . .
H39A H 0.2204 0.2713 -0.0789 0.045 Uiso 1 1 calc R . .
C40 C 0.20571(17) 0.20418(14) -0.0137(4) 0.0364(9) Uani 1 1 d . . .
H40A H 0.2190 0.1888 -0.0905 0.044 Uiso 1 1 calc R . .
C41 C 0.18541(17) 0.17803(14) 0.0904(4) 0.0307(8) Uani 1 1 d . . .
C42 C 0.16702(17) 0.20094(13) 0.2062(4) 0.0307(8) Uani 1 1 d . . .
H42A H 0.1523 0.1831 0.2774 0.037 Uiso 1 1 calc R . .
C43 C 0.17053(18) 0.25022(15) 0.2159(4) 0.0373(9) Uani 1 1 d . . .
H43A H 0.1610 0.2652 0.2962 0.045 Uiso 1 1 calc R . .
C44 C 0.18488(17) 0.12441(14) 0.0823(4) 0.0345(9) Uani 1 1 d . . .
C45 C 0.30439(17) 0.33421(14) 0.4159(4) 0.0332(9) Uani 1 1 d . . .
C46 C 0.30332(19) 0.28062(14) 0.4051(4) 0.0353(9) Uani 1 1 d . . .
C47 C 0.32653(17) 0.25929(14) 0.2946(4) 0.0341(9) Uani 1 1 d . . .
H47A H 0.3414 0.2778 0.2250 0.041 Uiso 1 1 calc R . .
C48 C 0.32776(17) 0.20976(14) 0.2869(5) 0.0391(10) Uani 1 1 d . . .
H48A H 0.3457 0.1951 0.2140 0.047 Uiso 1 1 calc R . .
C49 C 0.30346(17) 0.18257(14) 0.3826(4) 0.0350(9) Uani 1 1 d . . .
C50 C 0.27945(17) 0.20398(14) 0.4962(4) 0.0334(8) Uani 1 1 d . . .
H50A H 0.2630 0.1856 0.5642 0.040 Uiso 1 1 calc R . .
C51 C 0.28087(18) 0.25241(14) 0.5044(4) 0.0381(9) Uani 1 1 d . . .
H51A H 0.2659 0.2671 0.5808 0.046 Uiso 1 1 calc R . .
C52 C 0.30265(17) 0.12850(14) 0.3706(5) 0.0389(9) Uani 1 1 d . . .
N1 N 0.40038(14) 0.41012(11) -0.1628(3) 0.0306(7) Uani 1 1 d . . .
H1C H 0.3955 0.4392 -0.2004 0.037 Uiso 1 1 calc R . .
H1D H 0.3653 0.3953 -0.1647 0.037 Uiso 1 1 calc R . .
N2 N 0.40388(13) 0.55071(11) 0.3393(3) 0.0304(7) Uani 1 1 d . . .
H2B H 0.3684 0.5647 0.3328 0.037 Uiso 1 1 calc R . .
H2C H 0.4028 0.5232 0.2924 0.037 Uiso 1 1 calc R . .
N3 N 0.16221(14) 0.56211(12) 0.9684(3) 0.0353(7) Uani 1 1 d . . .
H3D H 0.1702 0.5863 0.9116 0.042 Uiso 1 1 calc R . .
H3E H 0.1966 0.5523 1.0037 0.042 Uiso 1 1 calc R . .
N4 N 0.15997(13) 0.40771(11) 0.4834(3) 0.0316(7) Uani 1 1 d . . .
H4A H 0.1957 0.3959 0.4638 0.038 Uiso 1 1 calc R . .
H4B H 0.1641 0.4272 0.5546 0.038 Uiso 1 1 calc R . .
O1 O 0.30621(11) 0.42689(10) 0.0428(3) 0.0322(6) Uani 1 1 d . . .
O2 O 0.38278(11) 0.45507(10) 0.2093(3) 0.0346(6) Uani 1 1 d . . .
O3 O 0.36581(11) 0.50262(9) 0.0024(3) 0.0331(6) Uani 1 1 d . . .
O4 O 0.37084(12) 0.45132(10) 0.5074(3) 0.0346(6) Uani 1 1 d . . .
O5 O 0.30658(11) 0.52433(9) 0.5314(3) 0.0312(6) Uani 1 1 d . . .
O6 O 0.38081(12) 0.50111(10) 0.7099(3) 0.0349(6) Uani 1 1 d . . .
O7 O 0.18098(11) 0.49106(9) 0.6483(3) 0.0326(6) Uani 1 1 d . . .
O8 O 0.19435(13) 0.43881(9) 0.8494(3) 0.0374(6) Uani 1 1 d . . .
O9 O 0.25120(11) 0.51679(9) 0.8309(3) 0.0327(6) Uani 1 1 d . . .
O10 O 0.18816(12) 0.47088(9) 0.1447(3) 0.0342(6) Uani 1 1 d . . .
O11 O 0.19421(13) 0.52182(9) 0.3522(3) 0.0354(6) Uani 1 1 d . . .
O12 O 0.25317(11) 0.44582(9) 0.3336(3) 0.0318(6) Uani 1 1 d . . .
O13 O 0.18318(12) 0.34912(10) 0.2292(3) 0.0393(7) Uani 1 1 d . . .
O14 O 0.20635(12) 0.35259(11) 0.0167(3) 0.0409(7) Uani 1 1 d . . .
O15 O 0.15493(13) 0.10142(10) 0.1751(3) 0.0421(7) Uani 1 1 d . . .
O16 O 0.21502(12) 0.10355(11) -0.0034(3) 0.0394(7) Uani 1 1 d . . .
O17 O 0.27153(12) 0.35482(10) 0.4995(3) 0.0358(6) Uani 1 1 d . . .
O18 O 0.33831(12) 0.35587(10) 0.3387(3) 0.0374(6) Uani 1 1 d . . .
O19 O 0.28600(13) 0.10376(10) 0.4707(3) 0.0403(7) Uani 1 1 d . . .
O20 O 0.32234(12) 0.10978(10) 0.2663(3) 0.0393(7) Uani 1 1 d . . .
O1W O 0.29373(12) 0.37147(11) 0.7614(3) 0.0418(7) Uani 1 1 d . . .
H1WA H 0.2663 0.3851 0.8048 0.050 Uiso 1 1 d R . .
H1WB H 0.2885 0.3758 0.6781 0.050 Uiso 1 1 d R . .
O2W O 0.2982(2) 0.5887(2) 0.2728(5) 0.0476(13) Uani 0.60 1 d P . .
H2WA H 0.2709 0.5713 0.3047 0.057 Uiso 0.60 1 d PR . .
H2WC H 0.2950 0.5898 0.1881 0.057 Uiso 0.60 1 d PR . .
O3W O 0.4600(3) 0.2200(2) 0.2709(7) 0.0352(15) Uani 0.40 1 d P . .
H3WD H 0.4544 0.2464 0.2305 0.042 Uiso 0.40 1 d PR . .
H3WB H 0.4729 0.2252 0.3493 0.042 Uiso 0.40 1 d PR . .
P1 P 0.36307(5) 0.45326(4) 0.06467(10) 0.0294(2) Uani 1 1 d . . .
P2 P 0.36336(4) 0.50055(4) 0.56341(10) 0.0295(2) Uani 1 1 d . . .
P3 P 0.19598(5) 0.48976(4) 0.79841(10) 0.0303(2) Uani 1 1 d . . .
P4 P 0.19922(4) 0.47157(3) 0.29414(10) 0.0275(2) Uani 1 1 d . . .
Zn1 Zn 0.332983(19) 0.425278(15) 0.35009(5) 0.02927(10) Uani 1 1 d . . .
Zn2 Zn 0.222774(19) 0.536323(16) 0.53241(5) 0.02994(10) Uani 1 1 d . . .
Zn3 Zn 0.331825(19) 0.533325(16) 0.85030(5) 0.03007(10) Uani 1 1 d . . .
Zn4 Zn 0.222551(19) 0.420900(16) 0.03013(5) 0.02970(10) Uani 1 1 d . . .

loop_
_atom_site_aniso_label
_atom_site_aniso_U_11
_atom_site_aniso_U_22
_atom_site_aniso_U_33
_atom_site_aniso_U_23
_atom_site_aniso_U_13
_atom_site_aniso_U_12
C1 0.0322(19) 0.044(2) 0.032(2) 0.0024(18) -0.0075(18) 0.0121(17)
C2 0.051(2) 0.032(2) 0.0261(19) -0.0002(16) -0.0125(18) 0.0138(18)
C3 0.045(2) 0.040(2) 0.042(2) -0.0121(19) -0.017(2) 0.0153(18)
C4 0.043(2) 0.034(2) 0.032(2) 0.0072(17) -0.0020(17) 0.0062(17)
C5 0.037(2) 0.034(2) 0.063(3) -0.004(2) -0.009(2) 0.0107(18)
C6 0.040(2) 0.042(2) 0.047(3) -0.004(2) 0.000(2) 0.0147(19)
C7 0.051(3) 0.043(3) 0.046(3) -0.018(2) -0.003(2) 0.006(2)
C8 0.046(2) 0.047(3) 0.052(3) -0.016(2) -0.001(2) 0.001(2)
C9 0.046(2) 0.046(3) 0.049(3) -0.008(2) -0.002(2) -0.002(2)
C10 0.0320(18) 0.0279(19) 0.028(2) -0.0011(15) 0.0068(16) 0.0001(15)
C11 0.0250(17) 0.046(2) 0.029(2) -0.0090(17) 0.0003(15) -0.0083(16)
C12 0.0281(17) 0.038(2) 0.033(2) -0.0072(17) -0.0015(16) -0.0150(16)
C13 0.037(2) 0.035(2) 0.031(2) -0.0006(17) -0.0030(17) -0.0130(17)
C14 0.042(2) 0.034(2) 0.039(2) 0.0033(18) -0.0164(18) -0.0172(18)
C15 0.048(2) 0.041(2) 0.040(2) 0.0041(19) 0.008(2) -0.020(2)
C16 0.045(2) 0.050(3) 0.044(3) 0.010(2) -0.006(2) -0.009(2)
C17 0.046(2) 0.036(2) 0.040(2) 0.0058(18) -0.006(2) 0.0047(18)
C18 0.042(2) 0.039(2) 0.033(2) 0.0000(18) 0.0045(18) -0.0103(18)
C19 0.041(2) 0.040(2) 0.030(2) 0.0032(17) 0.0022(18) 0.0137(18)
C20 0.043(2) 0.040(2) 0.027(2) 0.0007(17) -0.0021(17) 0.0178(18)
C21 0.042(2) 0.038(2) 0.043(2) 0.0075(19) 0.0088(19) 0.0091(18)
C22 0.0323(19) 0.041(2) 0.041(2) 0.002(2) 0.0000(18) -0.0030(17)
C23 0.038(2) 0.032(2) 0.040(2) 0.0052(17) 0.0057(18) 0.0096(17)
C24 0.047(2) 0.046(2) 0.038(2) 0.012(2) 0.008(2) 0.017(2)
C25 0.039(2) 0.060(3) 0.055(3) 0.020(2) 0.008(2) 0.014(2)
C26 0.043(2) 0.056(3) 0.039(2) 0.021(2) -0.0107(19) -0.020(2)
C27 0.044(2) 0.051(3) 0.038(2) 0.017(2) -0.0069(19) -0.015(2)
C28 0.0309(18) 0.0228(17) 0.038(2) -0.0031(16) -0.0029(17) 0.0002(15)
C29 0.0330(18) 0.038(2) 0.0260(18) -0.0033(16) 0.0013(16) -0.0097(16)
C30 0.040(2) 0.034(2) 0.041(2) -0.0031(18) -0.0100(19) 0.0019(17)
C31 0.0260(18) 0.0281(19) 0.050(2) -0.0124(18) -0.0104(18) -0.0104(15)
C32 0.030(2) 0.048(2) 0.046(2) -0.019(2) -0.0077(18) -0.0189(17)
C33 0.038(2) 0.046(3) 0.052(3) -0.012(2) 0.0081(19) -0.0139(19)
C34 0.044(2) 0.053(3) 0.049(3) -0.021(2) -0.019(2) -0.007(2)
C35 0.037(2) 0.048(2) 0.044(3) -0.014(2) -0.0153(19) 0.0038(19)
C36 0.038(2) 0.049(3) 0.043(3) -0.015(2) -0.0113(19) 0.0125(19)
C37 0.042(2) 0.0291(19) 0.042(2) 0.0037(17) 0.0104(19) -0.0035(17)
C38 0.048(2) 0.038(2) 0.040(2) 0.0009(18) 0.007(2) 0.0009(19)
C39 0.049(2) 0.0283(19) 0.034(2) -0.0081(16) -0.0150(18) -0.0017(17)
C40 0.043(2) 0.030(2) 0.036(2) 0.0014(16) -0.0020(17) 0.0035(17)
C41 0.035(2) 0.0277(19) 0.029(2) -0.0026(16) 0.0059(16) 0.0012(16)
C42 0.0277(18) 0.032(2) 0.033(2) -0.0061(16) -0.0008(16) 0.0014(16)
C43 0.036(2) 0.034(2) 0.042(2) 0.0084(18) -0.0071(19) 0.0030(17)
C44 0.0309(19) 0.0275(19) 0.045(2) -0.0069(18) 0.0033(18) 0.0018(16)
C45 0.0325(19) 0.0279(19) 0.039(2) 0.0007(17) 0.0033(18) 0.0037(16)
C46 0.045(2) 0.0243(19) 0.036(2) 0.0036(16) -0.0084(19) 0.0109(17)
C47 0.0298(19) 0.030(2) 0.043(2) -0.0037(17) -0.0091(17) 0.0028(16)
C48 0.031(2) 0.0232(18) 0.064(3) 0.0112(19) -0.011(2) -0.0096(16)
C49 0.0315(18) 0.032(2) 0.041(2) -0.0009(17) 0.0027(17) 0.0012(16)
C50 0.0324(18) 0.032(2) 0.036(2) -0.0066(16) 0.0016(17) -0.0009(16)
C51 0.046(2) 0.030(2) 0.039(2) 0.0061(16) -0.0130(19) -0.0093(18)
C52 0.0297(19) 0.033(2) 0.054(3) 0.003(2) -0.0006(19) -0.0035(17)
N1 0.0347(16) 0.0222(15) 0.0351(18) 0.0035(14) -0.0067(14) 0.0025(13)
N2 0.0235(15) 0.0323(17) 0.0355(18) -0.0042(15) -0.0012(14) -0.0054(13)
N3 0.0306(16) 0.0366(18) 0.0386(18) 0.0065(15) 0.0013(15) 0.0123(14)
N4 0.0304(15) 0.0258(15) 0.0386(18) -0.0014(14) -0.0090(14) -0.0029(13)
O1 0.0315(13) 0.0350(14) 0.0300(14) 0.0021(12) 0.0005(12) 0.0031(11)
O2 0.0266(13) 0.0418(16) 0.0355(15) -0.0009(13) -0.0023(12) -0.0072(12)
O3 0.0354(14) 0.0295(14) 0.0344(15) 0.0002(12) 0.0021(12) -0.0026(12)
O4 0.0448(16) 0.0303(15) 0.0288(14) -0.0012(11) 0.0020(12) 0.0022(12)
O5 0.0334(13) 0.0287(13) 0.0316(14) -0.0001(11) -0.0046(12) 0.0031(11)
O6 0.0381(14) 0.0330(15) 0.0337(15) 0.0018(12) 0.0028(12) 0.0049(12)
O7 0.0333(14) 0.0343(14) 0.0302(14) 0.0006(12) -0.0014(12) 0.0001(11)
O8 0.0468(16) 0.0315(14) 0.0338(15) -0.0016(12) -0.0015(14) 0.0066(12)
O9 0.0337(14) 0.0309(14) 0.0336(15) 0.0109(12) -0.0012(12) 0.0004(11)
O10 0.0403(15) 0.0299(14) 0.0323(14) 0.0039(11) -0.0018(13) 0.0018(11)
O11 0.0551(17) 0.0236(13) 0.0274(14) 0.0021(11) 0.0018(14) 0.0090(12)
O12 0.0317(13) 0.0293(14) 0.0344(15) 0.0015(12) -0.0047(12) 0.0013(11)
O13 0.0458(16) 0.0334(15) 0.0388(16) 0.0035(13) -0.0161(13) -0.0021(13)
O14 0.0450(16) 0.0396(16) 0.0382(17) -0.0017(13) 0.0051(14) -0.0111(13)
O15 0.0419(16) 0.0348(16) 0.0495(19) -0.0041(14) 0.0011(14) -0.0062(13)
O16 0.0397(15) 0.0426(16) 0.0360(16) 0.0004(13) 0.0065(13) 0.0096(13)
O17 0.0436(15) 0.0323(15) 0.0316(14) 0.0007(11) 0.0031(13) 0.0032(12)
O18 0.0416(15) 0.0306(14) 0.0399(16) 0.0002(13) 0.0021(14) -0.0014(13)
O19 0.0428(16) 0.0274(14) 0.0507(18) -0.0019(13) -0.0011(15) -0.0040(12)
O20 0.0431(16) 0.0276(14) 0.0471(17) 0.0073(13) -0.0068(14) 0.0009(12)
O1W 0.0439(16) 0.0448(17) 0.0368(16) 0.0162(13) 0.0018(13) 0.0113(13)
O2W 0.044(3) 0.059(3) 0.041(3) -0.012(3) 0.000(2) -0.008(2)
O3W 0.041(4) 0.034(4) 0.030(4) -0.001(3) -0.007(3) 0.005(3)
P1 0.0321(5) 0.0280(5) 0.0283(5) 0.0007(4) -0.0017(4) 0.0007(4)
P2 0.0316(5) 0.0263(5) 0.0305(5) -0.0020(4) 0.0016(4) 0.0000(4)
P3 0.0323(5) 0.0323(5) 0.0262(5) 0.0024(4) -0.0017(4) 0.0018(4)
P4 0.0292(5) 0.0240(5) 0.0294(5) -0.0018(4) -0.0020(4) 0.0030(4)
Zn1 0.0309(2) 0.0298(2) 0.0272(2) 0.00059(18) -0.0008(2) 0.00124(18)
Zn2 0.0274(2) 0.0322(2) 0.0302(2) 0.00036(19) 0.00036(19) 0.00375(18)
Zn3 0.0298(2) 0.0325(2) 0.0280(2) 0.00019(18) 0.0021(2) -0.00261(18)
Zn4 0.0281(2) 0.0309(2) 0.0302(2) 0.00089(18) -0.0014(2) -0.00251(18)

loop_
_atom_type_symbol
_atom_type_description
_atom_type_scat_dispersion_real
_atom_type_scat_dispersion_imag
_atom_type_scat_source
C C 0.0033 0.0016 'International Tables Vol C Tables 4.2.6.8 and 6.1.1.4'
H H 0.0000 0.0000 'International Tables Vol C Tables 4.2.6.8 and 6.1.1.4'
N N 0.0061 0.0033 'International Tables Vol C Tables 4.2.6.8 and 6.1.1.4'
O O 0.0106 0.0060 'International Tables Vol C Tables 4.2.6.8 and 6.1.1.4'
P P 0.1023 0.0942 'International Tables Vol C Tables 4.2.6.8 and 6.1.1.4'
Zn Zn 0.2839 1.4301 'International Tables Vol C Tables 4.2.6.8 and 6.1.1.4'

loop_
_geom_angle_atom_site_label_1
_geom_angle_atom_site_label_2
_geom_angle_atom_site_label_3
_geom_angle
_geom_angle_site_symmetry_1
_geom_angle_site_symmetry_3
_geom_angle_publ_flag
N1 C1 P1 112.2(2) . . ?
N1 C1 H1A 109.2 . . ?
P1 C1 H1A 109.2 . . ?
N1 C1 H1B 109.2 . . ?
P1 C1 H1B 109.2 . . ?
H1A C1 H1B 107.9 . . ?
C3 C2 C4 115.1(4) . . ?
C3 C2 N1 108.6(3) . . ?
C4 C2 N1 109.6(3) . . ?
C3 C2 H2A 107.8 . . ?
C4 C2 H2A 107.8 . . ?
N1 C2 H2A 107.8 . . ?
C2 C3 H3A 109.5 . . ?
C2 C3 H3B 109.5 . . ?
H3A C3 H3B 109.5 . . ?
C2 C3 H3C 109.5 . . ?
H3A C3 H3C 109.5 . . ?
H3B C3 H3C 109.5 . . ?
C5 C4 C9 118.9(4) . . ?
C5 C4 C2 122.5(4) . . ?
C9 C4 C2 118.5(4) . . ?
C6 C5 C4 120.4(4) . . ?
C6 C5 H5A 119.8 . . ?
C4 C5 H5A 119.8 . . ?
C5 C6 C7 120.6(4) . . ?
C5 C6 H6A 119.7 . . ?
C7 C6 H6A 119.7 . . ?
C6 C7 C8 119.4(4) . . ?
C6 C7 H7A 120.3 . . ?
C8 C7 H7A 120.3 . . ?
C9 C8 C7 119.7(4) . . ?
C9 C8 H8A 120.1 . . ?
C7 C8 H8A 120.1 . . ?
C8 C9 C4 121.0(4) . . ?
C8 C9 H9A 119.5 . . ?
C4 C9 H9A 119.5 . . ?
N2 C10 P2 115.3(2) . . ?
N2 C10 H10A 108.4 . . ?
P2 C10 H10A 108.4 . . ?
N2 C10 H10B 108.4 . . ?
P2 C10 H10B 108.4 . . ?
H10A C10 H10B 107.5 . . ?
C13 C11 N2 113.3(3) . . ?
C13 C11 C12 110.2(3) . . ?
N2 C11 C12 108.1(3) . . ?
C13 C11 H11A 108.4 . . ?
N2 C11 H11A 108.4 . . ?
C12 C11 H11A 108.4 . . ?
C11 C12 H12A 109.5 . . ?
C11 C12 H12B 109.5 . . ?
H12A C12 H12B 109.5 . . ?
C11 C12 H12C 109.5 . . ?
H12A C12 H12C 109.5 . . ?
H12B C12 H12C 109.5 . . ?
C14 C13 C18 119.6(4) . . ?
C14 C13 C11 117.5(4) . . ?
C18 C13 C11 122.8(3) . . ?
C13 C14 C15 120.1(4) . . ?
C13 C14 H14A 120.0 . . ?
C15 C14 H14A 120.0 . . ?
C16 C15 C14 120.2(4) . . ?
C16 C15 H15A 119.9 . . ?
C14 C15 H15A 119.9 . . ?
C15 C16 C17 119.7(4) . . ?
C15 C16 H16A 120.1 . . ?
C17 C16 H16A 120.1 . . ?
C18 C17 C16 120.3(4) . . ?
C18 C17 H17A 119.8 . . ?
C16 C17 H17A 119.8 . . ?
C17 C18 C13 120.1(4) . . ?
C17 C18 H18A 120.0 . . ?
C13 C18 H18A 120.0 . . ?
N3 C19 P3 110.8(3) . . ?
N3 C19 H19A 109.5 . . ?
P3 C19 H19A 109.5 . . ?
N3 C19 H19B 109.5 . . ?
P3 C19 H19B 109.5 . . ?
H19A C19 H19B 108.1 . . ?
C22 C20 C21 112.7(3) . . ?
C22 C20 N3 110.7(3) . . ?
C21 C20 N3 106.9(3) . . ?
C22 C20 H20A 108.8 . . ?
C21 C20 H20A 108.8 . . ?
N3 C20 H20A 108.8 . . ?
C20 C21 H21A 109.5 . . ?
C20 C21 H21B 109.5 . . ?
H21A C21 H21B 109.5 . . ?
C20 C21 H21C 109.5 . . ?
H21A C21 H21C 109.5 . . ?
H21B C21 H21C 109.5 . . ?
C23 C22 C27 119.9(4) . . ?
C23 C22 C20 122.2(4) . . ?
C27 C22 C20 117.7(4) . . ?
C22 C23 C24 120.3(4) . . ?
C22 C23 H23A 119.9 . . ?
C24 C23 H23A 119.9 . . ?
C25 C24 C23 120.0(4) . . ?
C25 C24 H24A 120.0 . . ?
C23 C24 H24A 120.0 . . ?
C26 C25 C24 119.6(4) . . ?
C26 C25 H25A 120.2 . . ?
C24 C25 H25A 120.2 . . ?
C27 C26 C25 120.8(4) . . ?
C27 C26 H26A 119.6 . . ?
C25 C26 H26A 119.6 . . ?
C26 C27 C22 119.5(4) . . ?
C26 C27 H27A 120.3 . . ?
C22 C27 H27A 120.3 . . ?
N4 C28 P4 111.4(2) . . ?
N4 C28 H28A 109.4 . . ?
P4 C28 H28A 109.4 . . ?
N4 C28 H28B 109.4 . . ?
P4 C28 H28B 109.4 . . ?
H28A C28 H28B 108.0 . . ?
N4 C29 C31 109.9(3) . . ?
N4 C29 C30 111.7(3) . . ?
C31 C29 C30 111.6(3) . . ?
N4 C29 H29A 107.8 . . ?
C31 C29 H29A 107.8 . . ?
C30 C29 H29A 107.8 . . ?
C29 C30 H30A 109.5 . . ?
C29 C30 H30B 109.5 . . ?
H30A C30 H30B 109.5 . . ?
C29 C30 H30C 109.5 . . ?
H30A C30 H30C 109.5 . . ?
H30B C30 H30C 109.5 . . ?
C36 C31 C32 119.9(4) . . ?
C36 C31 C29 120.9(3) . . ?
C32 C31 C29 119.2(4) . . ?
C33 C32 C31 120.1(4) . . ?
C33 C32 H32A 119.9 . . ?
C31 C32 H32A 119.9 . . ?
C32 C33 C34 119.9(4) . . ?
C32 C33 H33A 120.1 . . ?
C34 C33 H33A 120.1 . . ?
C35 C34 C33 119.9(4) . . ?
C35 C34 H34A 120.1 . . ?
C33 C34 H34A 120.1 . . ?
C34 C35 C36 120.0(4) . . ?
C34 C35 H35A 120.0 . . ?
C36 C35 H35A 120.0 . . ?
C31 C36 C35 120.2(4) . . ?
C31 C36 H36A 119.9 . . ?
C35 C36 H36A 119.9 . . ?
O13 C37 O14 124.5(3) . . ?
O13 C37 C38 119.8(3) . . ?
O14 C37 C38 115.6(3) . . ?
C43 C38 C39 118.2(4) . . ?
C43 C38 C37 119.9(4) . . ?
C39 C38 C37 121.6(4) . . ?
C40 C39 C38 120.7(4) . . ?
C40 C39 H39A 119.6 . . ?
C38 C39 H39A 119.6 . . ?
C41 C40 C39 120.3(4) . . ?
C41 C40 H40A 119.8 . . ?
C39 C40 H40A 119.8 . . ?
C40 C41 C42 119.8(3) . . ?
C40 C41 C44 120.0(3) . . ?
C42 C41 C44 120.2(4) . . ?
C43 C42 C41 120.0(4) . . ?
C43 C42 H42A 120.0 . . ?
C41 C42 H42A 120.0 . . ?
C38 C43 C42 120.8(4) . . ?
C38 C43 H43A 119.6 . . ?
C42 C43 H43A 119.6 . . ?
O16 C44 O15 122.9(4) . . ?
O16 C44 C41 120.0(4) . . ?
O15 C44 C41 116.9(3) . . ?
O18 C45 O17 123.8(4) . . ?
O18 C45 C46 116.6(4) . . ?
O17 C45 C46 119.5(4) . . ?
C47 C46 C51 118.9(4) . . ?
C47 C46 C45 119.2(4) . . ?
C51 C46 C45 121.9(4) . . ?
C46 C47 C48 119.3(4) . . ?
C46 C47 H47A 120.3 . . ?
C48 C47 H47A 120.3 . . ?
C49 C48 C47 121.1(5) . . ?
C49 C48 H48A 119.4 . . ?
C47 C48 H48A 119.4 . . ?
C48 C49 C50 120.0(4) . . ?
C48 C49 C52 120.9(4) . . ?
C50 C49 C52 119.1(4) . . ?
C51 C50 C49 117.9(4) . . ?
C51 C50 H50A 121.1 . . ?
C49 C50 H50A 121.1 . . ?
C50 C51 C46 122.7(4) . . ?
C50 C51 H51A 118.7 . . ?
C46 C51 H51A 118.7 . . ?
O20 C52 O19 122.4(4) . . ?
O20 C52 C49 118.6(4) . . ?
O19 C52 C49 118.8(4) . . ?
C1 N1 C2 117.5(2) . . ?
C1 N1 H1C 107.9 . . ?
C2 N1 H1C 107.9 . . ?
C1 N1 H1D 107.9 . . ?
C2 N1 H1D 107.9 . . ?
H1C N1 H1D 107.2 . . ?
C10 N2 C11 112.0(2) . . ?
C10 N2 H2B 109.2 . . ?
C11 N2 H2B 109.2 . . ?
C10 N2 H2C 109.2 . . ?
C11 N2 H2C 109.2 . . ?
H2B N2 H2C 107.9 . . ?
C19 N3 C20 116.8(2) . . ?
C19 N3 H3D 108.1 . . ?
C20 N3 H3D 108.1 . . ?
C19 N3 H3E 108.1 . . ?
C20 N3 H3E 108.1 . . ?
H3D N3 H3E 107.3 . . ?
C29 N4 C28 115.6(2) . . ?
C29 N4 H4A 108.4 . . ?
C28 N4 H4A 108.4 . . ?
C29 N4 H4B 108.4 . . ?
C28 N4 H4B 108.4 . . ?
H4A N4 H4B 107.4 . . ?
P1 O1 Zn4 155.13(18) . . ?
P1 O2 Zn1 119.48(15) . . ?
P1 O3 Zn3 136.02(17) . 1_554 ?
P2 O4 Zn1 126.83(17) . . ?
P2 O5 Zn2 158.72(18) . . ?
P2 O6 Zn3 122.27(17) . . ?
P3 O7 Zn2 118.90(16) . . ?
P3 O8 Zn4 122.49(17) . 1_556 ?
P3 O9 Zn3 162.11(19) . . ?
P4 O10 Zn4 121.10(16) . . ?
P4 O11 Zn2 121.11(16) . . ?
P4 O12 Zn1 163.60(19) . . ?
C37 O14 Zn4 118.30(19) . . ?
C44 O15 Zn3 107.7(2) . 4_546 ?
C45 O18 Zn1 114.0(3) . . ?
C52 O19 Zn2 123.9(3) . 4_546 ?
H1WA O1W H1WB 109.5 . . ?
H2WA O2W H2WC 109.5 . . ?
H3WD O3W H3WB 109.8 . . ?
O1 P1 O3 114.89(15) . . ?
O1 P1 O2 114.20(15) . . ?
O3 P1 O2 110.49(16) . . ?
O1 P1 C1 103.50(14) . . ?
O3 P1 C1 105.96(14) . . ?
O2 P1 C1 106.86(12) . . ?
O5 P2 O4 115.38(16) . . ?
O5 P2 O6 115.49(16) . . ?
O4 P2 O6 109.97(16) . . ?
O5 P2 C10 102.24(12) . . ?
O4 P2 C10 108.09(12) . . ?
O6 P2 C10 104.52(12) . . ?
O9 P3 O8 114.85(16) . . ?
O9 P3 O7 112.62(16) . . ?
O8 P3 O7 110.22(16) . . ?
O9 P3 C19 104.50(14) . . ?
O8 P3 C19 105.87(13) . . ?
O7 P3 C19 108.18(13) . . ?
O12 P4 O10 113.28(17) . . ?
O12 P4 O11 114.14(17) . . ?
O10 P4 O11 112.04(15) . . ?
O12 P4 C28 105.07(12) . . ?
O10 P4 C28 105.23(13) . . ?
O11 P4 C28 106.12(12) . . ?
O12 Zn1 O4 112.41(12) . . ?
O12 Zn1 O18 110.66(12) . . ?
O4 Zn1 O18 113.21(12) . . ?
O12 Zn1 O2 110.82(11) . . ?
O4 Zn1 O2 99.41(11) . . ?
O18 Zn1 O2 109.84(12) . . ?
O19 Zn2 O5 106.00(12) 4_556 . ?
O19 Zn2 O11 98.94(12) 4_556 . ?
O5 Zn2 O11 106.69(12) . . ?
O19 Zn2 O7 126.80(13) 4_556 . ?
O5 Zn2 O7 111.71(11) . . ?
O11 Zn2 O7 104.42(12) . . ?
O9 Zn3 O3 111.32(11) . 1_556 ?
O9 Zn3 O15 111.96(12) . 4_556 ?
O3 Zn3 O15 118.72(12) 1_556 4_556 ?
O9 Zn3 O6 110.90(12) . . ?
O3 Zn3 O6 97.48(11) 1_556 . ?
O15 Zn3 O6 105.13(12) 4_556 . ?
O1 Zn4 O14 106.16(12) . . ?
O1 Zn4 O10 107.20(12) . . ?
O14 Zn4 O10 131.22(12) . . ?
O1 Zn4 O8 111.13(12) . 1_554 ?
O14 Zn4 O8 97.06(12) . 1_554 ?
O10 Zn4 O8 102.85(11) . 1_554 ?

loop_
_geom_bond_atom_site_label_1
_geom_bond_atom_site_label_2
_geom_bond_distance
_geom_bond_site_symmetry_2
_geom_bond_publ_flag
C1 N1 1.441(4) . ?
C1 P1 1.812(4) . ?
C1 H1A 0.9700 . ?
C1 H1B 0.9700 . ?
C2 C3 1.481(6) . ?
C2 C4 1.481(5) . ?
C2 N1 1.530(4) . ?
C2 H2A 0.9800 . ?
C3 H3A 0.9600 . ?
C3 H3B 0.9600 . ?
C3 H3C 0.9600 . ?
C4 C5 1.389(6) . ?
C4 C9 1.392(6) . ?
C5 C6 1.380(6) . ?
C5 H5A 0.9300 . ?
C6 C7 1.383(6) . ?
C6 H6A 0.9300 . ?
C7 C8 1.400(6) . ?
C7 H7A 0.9300 . ?
C8 C9 1.375(7) . ?
C8 H8A 0.9300 . ?
C9 H9A 0.9300 . ?
C10 N2 1.489(4) . ?
C10 P2 1.815(4) . ?
C10 H10A 0.9700 . ?
C10 H10B 0.9700 . ?
C11 C13 1.487(5) . ?
C11 N2 1.503(4) . ?
C11 C12 1.550(5) . ?
C11 H11A 0.9800 . ?
C12 H12A 0.9600 . ?
C12 H12B 0.9600 . ?
C12 H12C 0.9600 . ?
C13 C14 1.391(5) . ?
C13 C18 1.399(6) . ?
C14 C15 1.399(6) . ?
C14 H14A 0.9300 . ?
C15 C16 1.387(7) . ?
C15 H15A 0.9300 . ?
C16 C17 1.393(6) . ?
C16 H16A 0.9300 . ?
C17 C18 1.391(6) . ?
C17 H17A 0.9300 . ?
C18 H18A 0.9300 . ?
C19 N3 1.473(4) . ?
C19 P3 1.854(4) . ?
C19 H19A 0.9700 . ?
C19 H19B 0.9700 . ?
C20 C22 1.467(5) . ?
C20 C21 1.506(6) . ?
C20 N3 1.517(4) . ?
C20 H20A 0.9800 . ?
C21 H21A 0.9600 . ?
C21 H21B 0.9600 . ?
C21 H21C 0.9600 . ?
C22 C23 1.384(6) . ?
C22 C27 1.403(6) . ?
C23 C24 1.393(6) . ?
C23 H23A 0.9300 . ?
C24 C25 1.391(6) . ?
C24 H24A 0.9300 . ?
C25 C26 1.390(6) . ?
C25 H25A 0.9300 . ?
C26 C27 1.384(6) . ?
C26 H26A 0.9300 . ?
C27 H27A 0.9300 . ?
C28 N4 1.500(4) . ?
C28 P4 1.819(4) . ?
C28 H28A 0.9700 . ?
C28 H28B 0.9700 . ?
C29 N4 1.488(4) . ?
C29 C31 1.499(5) . ?
C29 C30 1.505(6) . ?
C29 H29A 0.9800 . ?
C30 H30A 0.9600 . ?
C30 H30B 0.9600 . ?
C30 H30C 0.9600 . ?
C31 C36 1.381(6) . ?
C31 C32 1.390(5) . ?
C32 C33 1.387(6) . ?
C32 H32A 0.9300 . ?
C33 C34 1.391(6) . ?
C33 H33A 0.9300 . ?
C34 C35 1.387(6) . ?
C34 H34A 0.9300 . ?
C35 C36 1.389(6) . ?
C35 H35A 0.9300 . ?
C36 H36A 0.9300 . ?
C37 O13 1.212(4) . ?
C37 O14 1.262(4) . ?
C37 C38 1.488(6) . ?
C38 C43 1.370(4) . ?
C38 C39 1.394(6) . ?
C39 C40 1.383(5) . ?
C39 H39A 0.9300 . ?
C40 C41 1.351(4) . ?
C40 H40A 0.9300 . ?
C41 C42 1.387(5) . ?
C41 C44 1.498(5) . ?
C42 C43 1.381(5) . ?
C42 H42A 0.9300 . ?
C43 H43A 0.9300 . ?
C44 O16 1.242(5) . ?
C44 O15 1.317(5) . ?
C45 O18 1.248(5) . ?
C45 O17 1.260(5) . ?
C45 C46 1.499(5) . ?
C46 C47 1.361(6) . ?
C46 C51 1.366(6) . ?
C47 C48 1.385(6) . ?
C47 H47A 0.9300 . ?
C48 C49 1.340(6) . ?
C48 H48A 0.9300 . ?
C49 C50 1.395(6) . ?
C49 C52 1.514(5) . ?
C50 C51 1.354(6) . ?
C50 H50A 0.9300 . ?
C51 H51A 0.9300 . ?
C52 O20 1.249(5) . ?
C52 O19 1.273(5) . ?
N1 H1C 0.9000 . ?
N1 H1D 0.9000 . ?
N2 H2B 0.9000 . ?
N2 H2C 0.9000 . ?
N3 H3D 0.9000 . ?
N3 H3E 0.9000 . ?
N4 H4A 0.9000 . ?
N4 H4B 0.9000 . ?
O1 P1 1.505(3) . ?
O1 Zn4 1.917(3) . ?
O2 P1 1.514(3) . ?
O2 Zn1 1.989(3) . ?
O3 P1 1.512(3) . ?
O3 Zn3 1.908(3) 1_554 ?
O4 P2 1.493(3) . ?
O4 Zn1 1.934(3) . ?
O5 P2 1.488(3) . ?
O5 Zn2 1.938(3) . ?
O6 P2 1.517(3) . ?
O6 Zn3 2.005(3) . ?
O7 P3 1.538(3) . ?
O7 Zn2 1.960(3) . ?
O8 P3 1.511(3) . ?
O8 Zn4 1.980(3) 1_556 ?
O9 P3 1.502(3) . ?
O9 Zn3 1.903(3) . ?
O10 P4 1.515(3) . ?
O10 Zn4 1.967(3) . ?
O11 P4 1.522(3) . ?
O11 Zn2 1.957(3) . ?
O12 P4 1.477(3) . ?
O12 Zn1 1.913(3) . ?
O14 Zn4 1.946(3) . ?
O15 Zn3 1.940(3) 4_546 ?
O18 Zn1 1.944(3) . ?
O19 Zn2 1.892(3) 4_546 ?
O1W H1WA 0.8500 . ?
O1W H1WB 0.8500 . ?
O2W H2WA 0.8500 . ?
O2W H2WC 0.8500 . ?
O3W H3WD 0.8500 . ?
O3W H3WB 0.8500 . ?
Zn2 O19 1.892(3) 4_556 ?
Zn3 O3 1.908(3) 1_556 ?
Zn3 O15 1.940(3) 4_556 ?
Zn4 O8 1.980(3) 1_554 ?

loop_
_geom_torsion_atom_site_label_1
_geom_torsion_atom_site_label_2
_geom_torsion_atom_site_label_3
_geom_torsion_atom_site_label_4
_geom_torsion
_geom_torsion_site_symmetry_1
_geom_torsion_site_symmetry_2
_geom_torsion_site_symmetry_3
_geom_torsion_site_symmetry_4
_geom_torsion_publ_flag
C3 C2 C4 C5 10.6(6) . . . . ?
N1 C2 C4 C5 -112.2(4) . . . . ?
C3 C2 C4 C9 -166.2(4) . . . . ?
N1 C2 C4 C9 71.0(5) . . . . ?
C9 C4 C5 C6 1.3(7) . . . . ?
C2 C4 C5 C6 -175.5(4) . . . . ?
C4 C5 C6 C7 -1.8(7) . . . . ?
C5 C6 C7 C8 1.7(7) . . . . ?
C6 C7 C8 C9 -1.3(7) . . . . ?
C7 C8 C9 C4 0.9(7) . . . . ?
C5 C4 C9 C8 -0.9(7) . . . . ?
C2 C4 C9 C8 176.0(4) . . . . ?
N2 C11 C13 C14 137.1(3) . . . . ?
C12 C11 C13 C14 -101.6(4) . . . . ?
N2 C11 C13 C18 -45.7(5) . . . . ?
C12 C11 C13 C18 75.6(5) . . . . ?
C18 C13 C14 C15 -1.4(6) . . . . ?
C11 C13 C14 C15 175.9(4) . . . . ?
C13 C14 C15 C16 1.6(6) . . . . ?
C14 C15 C16 C17 -1.5(7) . . . . ?
C15 C16 C17 C18 1.2(6) . . . . ?
C16 C17 C18 C13 -1.0(6) . . . . ?
C14 C13 C18 C17 1.1(6) . . . . ?
C11 C13 C18 C17 -176.0(4) . . . . ?
C21 C20 C22 C23 60.1(5) . . . . ?
N3 C20 C22 C23 -59.6(5) . . . . ?
C21 C20 C22 C27 -114.1(5) . . . . ?
N3 C20 C22 C27 126.2(4) . . . . ?
C27 C22 C23 C24 0.1(7) . . . . ?
C20 C22 C23 C24 -174.0(4) . . . . ?
C22 C23 C24 C25 -0.3(7) . . . . ?
C23 C24 C25 C26 0.2(8) . . . . ?
C24 C25 C26 C27 0.2(8) . . . . ?
C25 C26 C27 C22 -0.4(8) . . . . ?
C23 C22 C27 C26 0.2(7) . . . . ?
C20 C22 C27 C26 174.6(4) . . . . ?
N4 C29 C31 C36 -56.3(5) . . . . ?
C30 C29 C31 C36 68.1(5) . . . . ?
N4 C29 C31 C32 122.1(4) . . . . ?
C30 C29 C31 C32 -113.5(4) . . . . ?
C36 C31 C32 C33 0.3(7) . . . . ?
C29 C31 C32 C33 -178.1(4) . . . . ?
C31 C32 C33 C34 0.4(7) . . . . ?
C32 C33 C34 C35 -0.4(8) . . . . ?
C33 C34 C35 C36 -0.2(8) . . . . ?
C32 C31 C36 C35 -0.9(7) . . . . ?
C29 C31 C36 C35 177.5(4) . . . . ?
C34 C35 C36 C31 0.8(8) . . . . ?
O13 C37 C38 C43 4.8(6) . . . . ?
O14 C37 C38 C43 -177.9(3) . . . . ?
O13 C37 C38 C39 -169.1(4) . . . . ?
O14 C37 C38 C39 8.2(6) . . . . ?
C43 C38 C39 C40 2.7(6) . . . . ?
C37 C38 C39 C40 176.7(4) . . . . ?
C38 C39 C40 C41 0.9(6) . . . . ?
C39 C40 C41 C42 -1.6(4) . . . . ?
C39 C40 C41 C44 -179.4(3) . . . . ?
C40 C41 C42 C43 -1.2(6) . . . . ?
C44 C41 C42 C43 176.5(4) . . . . ?
C39 C38 C43 C42 -5.5(5) . . . . ?
C37 C38 C43 C42 -179.6(3) . . . . ?
C41 C42 C43 C38 4.9(6) . . . . ?
C40 C41 C44 O16 17.0(6) . . . . ?
C42 C41 C44 O16 -160.7(4) . . . . ?
C40 C41 C44 O15 -167.8(3) . . . . ?
C42 C41 C44 O15 14.5(6) . . . . ?
O18 C45 C46 C47 -16.2(6) . . . . ?
O17 C45 C46 C47 163.2(4) . . . . ?
O18 C45 C46 C51 162.3(4) . . . . ?
O17 C45 C46 C51 -18.3(6) . . . . ?
C51 C46 C47 C48 -1.2(6) . . . . ?
C45 C46 C47 C48 177.4(4) . . . . ?
C46 C47 C48 C49 3.9(6) . . . . ?
C47 C48 C49 C50 -3.8(6) . . . . ?
C47 C48 C49 C52 177.3(4) . . . . ?
C48 C49 C50 C51 1.0(6) . . . . ?
C52 C49 C50 C51 179.9(4) . . . . ?
C49 C50 C51 C46 1.7(6) . . . . ?
C47 C46 C51 C50 -1.6(6) . . . . ?
C45 C46 C51 C50 179.9(4) . . . . ?
C48 C49 C52 O20 -3.7(6) . . . . ?
C50 C49 C52 O20 177.4(4) . . . . ?
C48 C49 C52 O19 171.2(4) . . . . ?
C50 C49 C52 O19 -7.6(6) . . . . ?
P1 C1 N1 C2 178.2(2) . . . . ?
C3 C2 N1 C1 -67.0(4) . . . . ?
C4 C2 N1 C1 59.5(4) . . . . ?
P2 C10 N2 C11 180.0(2) . . . . ?
C13 C11 N2 C10 -56.7(4) . . . . ?
C12 C11 N2 C10 -179.2(3) . . . . ?
P3 C19 N3 C20 -161.2(2) . . . . ?
C22 C20 N3 C19 -49.5(4) . . . . ?
C21 C20 N3 C19 -172.6(3) . . . . ?
C31 C29 N4 C28 -47.0(4) . . . . ?
C30 C29 N4 C28 -171.5(3) . . . . ?
P4 C28 N4 C29 -160.9(2) . . . . ?
O13 C37 O14 Zn4 5.2(5) . . . . ?
C38 C37 O14 Zn4 -172.0(3) . . . . ?
O16 C44 O15 Zn3 0.4(5) . . . 4_546 ?
C41 C44 O15 Zn3 -174.7(3) . . . 4_546 ?
O17 C45 O18 Zn1 -3.6(5) . . . . ?
C46 C45 O18 Zn1 175.8(3) . . . . ?
O20 C52 O19 Zn2 -10.0(6) . . . 4_546 ?
C49 C52 O19 Zn2 175.3(3) . . . 4_546 ?
Zn4 O1 P1 O3 -40.9(5) . . . . ?
Zn4 O1 P1 O2 88.3(4) . . . . ?
Zn4 O1 P1 C1 -155.9(4) . . . . ?
Zn3 O3 P1 O1 -29.6(3) 1_554 . . . ?
Zn3 O3 P1 O2 -160.6(2) 1_554 . . . ?
Zn3 O3 P1 C1 84.0(2) 1_554 . . . ?
Zn1 O2 P1 O1 -1.5(2) . . . . ?
Zn1 O2 P1 O3 129.88(18) . . . . ?
Zn1 O2 P1 C1 -115.28(15) . . . . ?
N1 C1 P1 O1 55.3(3) . . . . ?
N1 C1 P1 O3 -65.9(3) . . . . ?
N1 C1 P1 O2 176.2(2) . . . . ?
Zn2 O5 P2 O4 67.3(5) . . . . ?
Zn2 O5 P2 O6 -62.8(5) . . . . ?
Zn2 O5 P2 C10 -175.6(5) . . . . ?
Zn1 O4 P2 O5 25.7(3) . . . . ?
Zn1 O4 P2 O6 158.51(19) . . . . ?
Zn1 O4 P2 C10 -87.96(19) . . . . ?
Zn3 O6 P2 O5 -1.7(3) . . . . ?
Zn3 O6 P2 O4 -134.39(19) . . . . ?
Zn3 O6 P2 C10 109.80(17) . . . . ?
N2 C10 P2 O5 -51.3(2) . . . . ?
N2 C10 P2 O4 70.9(2) . . . . ?
N2 C10 P2 O6 -172.01(18) . . . . ?
Zn3 O9 P3 O8 49.1(7) . . . . ?
Zn3 O9 P3 O7 -78.2(6) . . . . ?
Zn3 O9 P3 C19 164.6(6) . . . . ?
Zn4 O8 P3 O9 42.2(3) 1_556 . . . ?
Zn4 O8 P3 O7 170.64(17) 1_556 . . . ?
Zn4 O8 P3 C19 -72.59(19) 1_556 . . . ?
Zn2 O7 P3 O9 -12.7(2) . . . . ?
Zn2 O7 P3 O8 -142.37(17) . . . . ?
Zn2 O7 P3 C19 102.31(15) . . . . ?
N3 C19 P3 O9 -1.9(2) . . . . ?
N3 C19 P3 O8 119.7(2) . . . . ?
N3 C19 P3 O7 -122.1(2) . . . . ?
Zn1 O12 P4 O10 57.4(7) . . . . ?
Zn1 O12 P4 O11 -72.4(7) . . . . ?
Zn1 O12 P4 C28 171.7(6) . . . . ?
Zn4 O10 P4 O12 22.8(2) . . . . ?
Zn4 O10 P4 O11 153.66(17) . . . . ?
Zn4 O10 P4 C28 -91.46(17) . . . . ?
Zn2 O11 P4 O12 -35.9(3) . . . . ?
Zn2 O11 P4 O10 -166.37(17) . . . . ?
Zn2 O11 P4 C28 79.29(19) . . . . ?
N4 C28 P4 O12 22.8(2) . . . . ?
N4 C28 P4 O10 142.67(18) . . . . ?
N4 C28 P4 O11 -98.4(2) . . . . ?
P4 O12 Zn1 O4 98.6(7) . . . . ?
P4 O12 Zn1 O18 -133.7(7) . . . . ?
P4 O12 Zn1 O2 -11.6(7) . . . . ?
P2 O4 Zn1 O12 -38.4(2) . . . . ?
P2 O4 Zn1 O18 -164.67(19) . . . . ?
P2 O4 Zn1 O2 78.9(2) . . . . ?
C45 O18 Zn1 O12 -51.4(3) . . . . ?
C45 O18 Zn1 O4 75.8(3) . . . . ?
C45 O18 Zn1 O2 -174.0(3) . . . . ?
P1 O2 Zn1 O12 -49.4(2) . . . . ?
P1 O2 Zn1 O4 -167.90(19) . . . . ?
P1 O2 Zn1 O18 73.1(2) . . . . ?
P2 O5 Zn2 O19 143.9(5) . . . 4_556 ?
P2 O5 Zn2 O11 -111.4(5) . . . . ?
P2 O5 Zn2 O7 2.1(5) . . . . ?
P4 O11 Zn2 O19 171.9(2) . . . 4_556 ?
P4 O11 Zn2 O5 62.1(2) . . . . ?
P4 O11 Zn2 O7 -56.3(2) . . . . ?
P3 O7 Zn2 O19 -71.1(2) . . . 4_556 ?
P3 O7 Zn2 O5 60.8(2) . . . . ?
P3 O7 Zn2 O11 175.74(16) . . . . ?
P3 O9 Zn3 O3 -77.9(6) . . . 1_556 ?
P3 O9 Zn3 O15 146.6(6) . . . 4_556 ?
P3 O9 Zn3 O6 29.5(6) . . . . ?
P2 O6 Zn3 O9 46.5(2) . . . . ?
P2 O6 Zn3 O3 162.7(2) . . . 1_556 ?
P2 O6 Zn3 O15 -74.7(2) . . . 4_556 ?
P1 O1 Zn4 O14 -171.3(4) . . . . ?
P1 O1 Zn4 O10 -27.4(5) . . . . ?
P1 O1 Zn4 O8 84.3(4) . . . 1_554 ?
C37 O14 Zn4 O1 98.0(2) . . . . ?
C37 O14 Zn4 O10 -33.5(3) . . . . ?
C37 O14 Zn4 O8 -147.5(2) . . . 1_554 ?
P4 O10 Zn4 O1 -62.0(2) . . . . ?
P4 O10 Zn4 O14 69.2(2) . . . . ?
P4 O10 Zn4 O8 -179.23(18) . . . 1_554 ?
